data_4507231
loop_
_publ_author_name
'He, Yan-Ping'
'Tan, Yan-Xi'
'Zhang, Jian'

_publ_section_title
;
 Stable Mg-Metal--Organic Framework (MOF) and Unstable Zn-MOF Based on
 Nanosized Tris((4-carboxyl)phenylduryl)amine Ligand
;
_journal_issue 1
_journal_name_full 'Crystal Growth &amp; Design'
_journal_page_first 6
_journal_paper_doi 10.1021/cg3013574
_journal_volume 13
_journal_year 2013
_chemical_formula_sum 'C86 H70 Mg3 N4 O16'
_chemical_formula_weight 1488.39
_chemical_name_systematic
; 
 ? 
;
_space_group_IT_number 2
_symmetry_cell_setting triclinic
_symmetry_space_group_name_Hall '-P 1'
_symmetry_space_group_name_H-M 'P -1'
_atom_sites_solution_hydrogens geom
_atom_sites_solution_primary direct
_atom_sites_solution_secondary difmap
_audit_creation_method SHELXL-97
_cell_angle_alpha 73.462(16)
_cell_angle_beta 84.692(13)
_cell_angle_gamma 78.307(9)
_cell_formula_units_Z 1
_cell_length_a 8.4319(9)
_cell_length_b 12.8251(13)
_cell_length_c 20.924(5)
_cell_measurement_reflns_used 6420
_cell_measurement_temperature 293(2)
_cell_measurement_theta_max 74.9095
_cell_measurement_theta_min 3.6821
_cell_volume 2122.6(6)
_computing_cell_refinement 'Bruker FRAMBO'
_computing_data_collection 'Bruker FRAMBO'
_computing_data_reduction 'Bruker SAINT'
_computing_molecular_graphics 'Bruker SHELXTL'
_computing_publication_material 'Bruker SHELXTL'
_computing_structure_refinement 'SHELXL-97 (Sheldrick, 1997)'
_computing_structure_solution 'SHELXS-97 (Sheldrick, 1990)'
_diffrn_ambient_temperature 293(2)
_diffrn_detector_area_resol_mean none
_diffrn_measured_fraction_theta_full 0.999
_diffrn_measured_fraction_theta_max 0.999
_diffrn_measurement_device_type 'multiwire proportional'
_diffrn_measurement_method 'phi and omega scans'
_diffrn_radiation_monochromator graphite
_diffrn_radiation_source 'fine-focus sealed tube'
_diffrn_radiation_type MoK\a
_diffrn_radiation_wavelength 0.71073
_diffrn_reflns_av_R_equivalents 0.0292
_diffrn_reflns_av_sigmaI/netI 0.0365
_diffrn_reflns_limit_h_max 10
_diffrn_reflns_limit_h_min -9
_diffrn_reflns_limit_k_max 15
_diffrn_reflns_limit_k_min -10
_diffrn_reflns_limit_l_max 24
_diffrn_reflns_limit_l_min -24
_diffrn_reflns_number 13876
_diffrn_reflns_theta_full 25.00
_diffrn_reflns_theta_max 25.00
_diffrn_reflns_theta_min 1.69
_diffrn_standards_decay_% none
_diffrn_standards_interval_count none
_diffrn_standards_interval_time none
_diffrn_standards_number none
_exptl_absorpt_coefficient_mu 0.100
_exptl_absorpt_correction_T_max 1.00000
_exptl_absorpt_correction_T_min 0.79239
_exptl_absorpt_correction_type multi-scan
_exptl_absorpt_process_details
;
CrysAlisPro, Agilent Technologies,
Version 1.171.36.20 (release 27-06-2012 CrysAlis171 .NET)
(compiled Jul 11 2012,15:38:31)
Empirical absorption correction using spherical harmonics,
 implemented in SCALE3 ABSPACK scaling algorithm.
;
_exptl_crystal_colour yellow
_exptl_crystal_density_diffrn 1.164
_exptl_crystal_density_method 'not measured'
_exptl_crystal_description prism
_exptl_crystal_F_000 778
_exptl_crystal_size_max .26
_exptl_crystal_size_mid .19
_exptl_crystal_size_min .17
_refine_diff_density_max 1.159
_refine_diff_density_min -1.119
_refine_diff_density_rms 0.094
_refine_ls_extinction_method none
_refine_ls_goodness_of_fit_ref 1.105
_refine_ls_hydrogen_treatment none
_refine_ls_matrix_type full
_refine_ls_number_parameters 493
_refine_ls_number_reflns 7453
_refine_ls_number_restraints 0
_refine_ls_restrained_S_all 1.105
_refine_ls_R_factor_all 0.0994
_refine_ls_R_factor_gt 0.0921
_refine_ls_shift/su_max 0.000
_refine_ls_shift/su_mean 0.000
_refine_ls_structure_factor_coef Fsqd
_refine_ls_weighting_details 'calc w=1/[\s^2^(Fo^2^)+(0.0537P)^2^+11.7071P] where P=(Fo^2^+2Fc^2^)/3'
_refine_ls_weighting_scheme calc
_refine_ls_wR_factor_gt 0.2274
_refine_ls_wR_factor_ref 0.2306
_reflns_number_gt 6484
_reflns_number_total 7453
_reflns_threshold_expression >2sigma(I)
_cod_data_source_file cg3013574_si_002.cif
_cod_data_source_block Mg
_cod_depositor_comments
;
The following automatic conversions were performed:

'_symmetry_cell_setting' value 'Triclinic' changed to 'triclinic'
according to /home/saulius/struct/CIF-dictionaries/cif_core.dic
dictionary named 'cif_core.dic' version 2.4.2 from 2011-04-26.

Automatic conversion script
Id: cif_fix_values 1891 2012-01-12 08:04:46Z andrius 
;
_cod_original_sg_symbol_H-M P-1
_cod_database_code 4507231

loop_
_symmetry_equiv_pos_as_xyz
'x, y, z'
'-x, -y, -z'

loop_
_atom_site_label
_atom_site_type_symbol
_atom_site_fract_x
_atom_site_fract_y
_atom_site_fract_z
_atom_site_U_iso_or_equiv
_atom_site_adp_type
_atom_site_occupancy
_atom_site_symmetry_multiplicity
_atom_site_calc_flag
_atom_site_refinement_flags
Mg1 Mg 0.56603(17) -0.82994(11) 0.99947(7) 0.0192(3) Uani 1 1 d .
Mg2 Mg 1.0000 0.0000 0.0000 0.0188(4) Uani 1 2 d S
O1 O 0.3589(4) -0.7098(2) 0.98536(17) 0.0269(7) Uani 1 1 d .
O1W O 0.8496(4) -0.1118(3) -0.00163(15) 0.0250(7) Uani 1 1 d .
H3A H 0.8673 -0.1842 0.0203 0.037 Uiso 1 1 d R
H2A H 0.7726 -0.0792 -0.0252 0.037 Uiso 1 1 d R
O3 O -0.3594(4) -0.7713(3) 0.07325(16) 0.0285(7) Uani 1 1 d .
O4 O -0.1891(4) -0.9221(3) 0.05880(15) 0.0272(7) Uani 1 1 d .
O5 O 1.2931(4) -0.2622(3) 0.07313(15) 0.0266(7) Uani 1 1 d .
O6 O 1.1092(4) -0.1089(2) 0.07919(15) 0.0243(7) Uani 1 1 d .
O7 O 0.5582(4) -1.0700(3) 0.92550(15) 0.0259(7) Uani 1 1 d .
O8 O 0.5147(4) -0.8916(3) 0.92766(15) 0.0296(7) Uani 1 1 d .
N1 N 0.4337(5) -0.6823(3) 0.40354(18) 0.0245(8) Uani 1 1 d .
N2 N 0.2398(9) -0.5597(7) 1.0159(6) 0.127(4) Uani 1 1 d .
C8 C 0.4575(5) -0.9845(4) 0.7888(2) 0.0216(9) Uani 1 1 d .
H8A H 0.4157 -1.0470 0.8123 0.026 Uiso 1 1 calc R
C9 C 0.5321(5) -0.9299(4) 0.8235(2) 0.0212(9) Uani 1 1 d .
C10 C 0.5937(5) -0.8041(4) 0.7187(2) 0.0230(9) Uani 1 1 d .
H10A H 0.6451 -0.7463 0.6949 0.028 Uiso 1 1 calc R
C12 C 0.5995(5) -0.8390(4) 0.7871(2) 0.0205(9) Uani 1 1 d .
H12A H 0.6489 -0.8015 0.8093 0.025 Uiso 1 1 calc R
C13 C 1.1644(5) -0.2138(4) 0.0964(2) 0.0239(9) Uani 1 1 d .
C14 C 0.5107(5) -0.8549(4) 0.6843(2) 0.0220(9) Uani 1 1 d .
C15 C -0.1167(6) -0.7564(4) 0.2338(2) 0.0272(10) Uani 1 1 d .
H15A H -0.1600 -0.7060 0.2580 0.033 Uiso 1 1 calc R
C16 C 0.0394(5) -0.8212(4) 0.2473(2) 0.0241(9) Uani 1 1 d .
C17 C 0.7494(5) -0.4752(4) 0.2863(2) 0.0242(9) Uani 1 1 d .
C18 C 1.0278(6) -0.4555(4) 0.2280(2) 0.0274(10) Uani 1 1 d .
H18A H 1.0692 -0.5287 0.2499 0.033 Uiso 1 1 calc R
C19 C 1.0651(6) -0.2821(4) 0.1497(2) 0.0248(9) Uani 1 1 d .
C20 C -0.2342(5) -0.8463(4) 0.0893(2) 0.0242(10) Uani 1 1 d .
C21 C 0.1457(5) -0.7988(4) 0.2926(2) 0.0234(9) Uani 1 1 d .
C22 C 0.5347(5) -0.9668(4) 0.8980(2) 0.0223(9) Uani 1 1 d .
C23 C -0.1402(5) -0.8439(4) 0.1470(2) 0.0233(9) Uani 1 1 d .
C24 C 0.5368(6) -0.6094(4) 0.3667(2) 0.0233(9) Uani 1 1 d .
C26 C 0.4451(5) -0.9476(4) 0.7211(2) 0.0241(9) Uani 1 1 d .
H26A H 0.3930 -0.9841 0.6992 0.029 Uiso 1 1 calc R
C27 C 0.0878(5) -0.7810(4) 0.3549(2) 0.0255(10) Uani 1 1 d .
H27A H -0.0154 -0.7928 0.3710 0.031 Uiso 1 1 calc R
C28 C 0.3073(5) -0.7876(4) 0.2719(2) 0.0249(9) Uani 1 1 d .
H28A H 0.3493 -0.8033 0.2323 0.030 Uiso 1 1 calc R
C29 C 0.8632(5) -0.4091(4) 0.2416(2) 0.0250(9) Uani 1 1 d .
C30 C 0.9050(6) -0.2348(4) 0.1658(2) 0.0271(10) Uani 1 1 d .
H30A H 0.8660 -0.1602 0.1463 0.033 Uiso 1 1 calc R
C32 C 0.4049(5) -0.7539(4) 0.3091(2) 0.0243(9) Uani 1 1 d .
H32A H 0.5115 -0.7482 0.2950 0.029 Uiso 1 1 calc R
C33 C 0.5882(6) -0.4658(4) 0.2682(2) 0.0255(10) Uani 1 1 d .
H33A H 0.5514 -0.4148 0.2286 0.031 Uiso 1 1 calc R
C34 C -0.2053(6) -0.7681(4) 0.1842(2) 0.0265(10) Uani 1 1 d .
H34A H -0.3083 -0.7257 0.1756 0.032 Uiso 1 1 calc R
C35 C 0.0099(5) -0.9143(4) 0.1631(2) 0.0253(10) Uani 1 1 d .
H35A H 0.0484 -0.9690 0.1414 0.030 Uiso 1 1 calc R
C36 C 0.4468(5) -0.7249(4) 0.4734(2) 0.0235(9) Uani 1 1 d .
C37 C 0.4841(6) -0.5305(4) 0.3077(2) 0.0257(10) Uani 1 1 d .
H37A H 0.3783 -0.5214 0.2950 0.031 Uiso 1 1 calc R
C38 C 0.7973(5) -0.5498(4) 0.3473(2) 0.0240(9) Uani 1 1 d .
H38A H 0.9003 -0.5551 0.3619 0.029 Uiso 1 1 calc R
C39 C 0.3408(5) -0.7284(4) 0.3686(2) 0.0234(9) Uani 1 1 d .
C40 C 0.8053(6) -0.2978(4) 0.2101(2) 0.0291(10) Uani 1 1 d .
H40A H 0.6993 -0.2658 0.2189 0.035 Uiso 1 1 calc R
C41 C 0.6938(5) -0.6162(4) 0.3869(2) 0.0248(9) Uani 1 1 d .
H41A H 0.7291 -0.6657 0.4271 0.030 Uiso 1 1 calc R
C42 C 0.4434(6) -0.6535(4) 0.5139(2) 0.0256(10) Uani 1 1 d .
H42A H 0.4257 -0.5773 0.4951 0.031 Uiso 1 1 calc R
C43 C 0.1001(5) -0.9017(4) 0.2116(2) 0.0256(10) Uani 1 1 d .
H43A H 0.2015 -0.9462 0.2211 0.031 Uiso 1 1 calc R
C44 C 1.1268(6) -0.3932(4) 0.1827(2) 0.0269(10) Uani 1 1 d .
H44A H 1.2333 -0.4246 0.1742 0.032 Uiso 1 1 calc R
C45 C 0.4896(5) -0.8110(4) 0.6114(2) 0.0232(9) Uani 1 1 d .
C46 C 0.4698(6) -0.8392(4) 0.5030(2) 0.0314(11) Uani 1 1 d .
H46A H 0.4715 -0.8870 0.4767 0.038 Uiso 1 1 calc R
C47 C 0.1840(5) -0.7458(4) 0.3924(2) 0.0245(9) Uani 1 1 d .
H47A H 0.1444 -0.7338 0.4332 0.029 Uiso 1 1 calc R
C48 C 0.4900(6) -0.8817(4) 0.5712(2) 0.0288(10) Uani 1 1 d .
H48A H 0.5039 -0.9578 0.5903 0.035 Uiso 1 1 calc R
C49 C 0.4662(5) -0.6965(4) 0.5811(2) 0.0247(9) Uani 1 1 d .
H49A H 0.4662 -0.6487 0.6072 0.030 Uiso 1 1 calc R
C50 C 0.3115(8) -0.6152(7) 0.9878(6) 0.092(3) Uani 1 1 d .
C51 C 0.2179(10) -0.6567(7) 1.0910(3) 0.068(2) Uani 1 1 d .
H51A H 0.1332 -0.6258 1.1179 0.102 Uiso 1 1 calc R
H51B H 0.3178 -0.6774 1.1139 0.102 Uiso 1 1 calc R
H51C H 0.1906 -0.7209 1.0830 0.102 Uiso 1 1 calc R
C52 C 0.3508(11) -0.5195(6) 0.9147(3) 0.070(2) Uani 1 1 d .
H52A H 0.4070 -0.5571 0.8832 0.105 Uiso 1 1 calc R
H52B H 0.4169 -0.4727 0.9234 0.105 Uiso 1 1 calc R
H52C H 0.2506 -0.4753 0.8966 0.105 Uiso 1 1 calc R
C53 C 0.1729(9) -0.4477(5) 1.0189(4) 0.0557(17) Uani 1 1 d .
H53A H 0.1277 -0.4490 1.0629 0.084 Uiso 1 1 calc R
H53B H 0.0896 -0.4154 0.9870 0.084 Uiso 1 1 calc R
H53C H 0.2572 -0.4045 1.0087 0.084 Uiso 1 1 calc R

loop_
_atom_site_aniso_label
_atom_site_aniso_U_11
_atom_site_aniso_U_22
_atom_site_aniso_U_33
_atom_site_aniso_U_23
_atom_site_aniso_U_13
_atom_site_aniso_U_12
Mg1 0.0195(7) 0.0207(7) 0.0184(7) -0.0050(6) -0.0018(5) -0.0061(6)
Mg2 0.0173(10) 0.0204(10) 0.0185(10) -0.0049(8) -0.0005(8) -0.0036(8)
O1 0.0221(16) 0.0169(15) 0.0396(19) -0.0040(13) -0.0084(14) -0.0009(12)
O1W 0.0243(16) 0.0240(16) 0.0263(17) -0.0037(13) -0.0069(13) -0.0057(13)
O3 0.0230(17) 0.0358(18) 0.0291(18) -0.0112(14) -0.0067(13) -0.0050(14)
O4 0.0274(17) 0.0349(18) 0.0234(16) -0.0130(14) 0.0035(13) -0.0097(14)
O5 0.0271(17) 0.0298(17) 0.0229(16) -0.0057(13) 0.0016(13) -0.0085(14)
O6 0.0290(17) 0.0229(16) 0.0198(15) -0.0023(12) -0.0039(13) -0.0059(13)
O7 0.0276(17) 0.0303(18) 0.0194(16) -0.0037(13) -0.0012(13) -0.0089(13)
O8 0.0401(19) 0.0321(18) 0.0209(16) -0.0101(14) 0.0024(14) -0.0143(15)
N1 0.032(2) 0.029(2) 0.0149(18) -0.0039(15) -0.0035(15) -0.0113(16)
N2 0.070(5) 0.083(5) 0.271(13) -0.126(8) -0.057(6) 0.024(4)
C8 0.024(2) 0.023(2) 0.020(2) -0.0050(17) 0.0023(17) -0.0090(18)
C9 0.017(2) 0.024(2) 0.022(2) -0.0070(17) -0.0005(16) -0.0009(17)
C10 0.019(2) 0.024(2) 0.025(2) -0.0050(18) 0.0023(17) -0.0053(17)
C12 0.016(2) 0.025(2) 0.021(2) -0.0080(17) -0.0019(16) -0.0032(17)
C13 0.022(2) 0.030(2) 0.021(2) -0.0080(19) -0.0035(17) -0.0058(19)
C14 0.025(2) 0.023(2) 0.018(2) -0.0065(17) 0.0004(17) -0.0037(17)
C15 0.025(2) 0.027(2) 0.031(2) -0.013(2) -0.0022(19) 0.0008(19)
C16 0.025(2) 0.023(2) 0.025(2) -0.0077(18) -0.0024(18) -0.0043(18)
C17 0.027(2) 0.023(2) 0.022(2) -0.0051(18) 0.0006(18) -0.0036(18)
C18 0.027(2) 0.021(2) 0.030(2) -0.0032(19) -0.0032(19) -0.0007(18)
C19 0.028(2) 0.026(2) 0.021(2) -0.0041(18) -0.0023(18) -0.0096(19)
C20 0.024(2) 0.032(2) 0.022(2) -0.0104(19) 0.0038(18) -0.0137(19)
C21 0.022(2) 0.022(2) 0.025(2) -0.0053(18) -0.0044(18) -0.0019(17)
C22 0.017(2) 0.027(2) 0.023(2) -0.0051(18) -0.0001(17) -0.0075(17)
C23 0.022(2) 0.029(2) 0.020(2) -0.0079(18) 0.0013(17) -0.0083(18)
C24 0.029(2) 0.026(2) 0.017(2) -0.0063(17) 0.0007(17) -0.0075(19)
C26 0.027(2) 0.024(2) 0.022(2) -0.0070(18) -0.0045(18) -0.0048(18)
C27 0.019(2) 0.032(2) 0.027(2) -0.0093(19) -0.0024(18) -0.0053(18)
C28 0.024(2) 0.030(2) 0.021(2) -0.0100(19) -0.0007(18) -0.0028(19)
C29 0.025(2) 0.024(2) 0.023(2) -0.0044(18) -0.0008(18) -0.0015(18)
C30 0.024(2) 0.026(2) 0.030(2) -0.0074(19) 0.0015(19) -0.0022(19)
C32 0.018(2) 0.027(2) 0.028(2) -0.0085(19) 0.0007(18) -0.0057(18)
C33 0.030(2) 0.021(2) 0.022(2) 0.0006(18) -0.0030(18) -0.0020(18)
C34 0.022(2) 0.029(2) 0.030(2) -0.012(2) -0.0035(18) -0.0006(18)
C35 0.025(2) 0.025(2) 0.030(2) -0.0134(19) 0.0034(18) -0.0056(18)
C36 0.023(2) 0.030(2) 0.019(2) -0.0057(18) 0.0018(17) -0.0123(18)
C37 0.023(2) 0.029(2) 0.023(2) -0.0048(19) -0.0033(18) -0.0036(19)
C38 0.020(2) 0.027(2) 0.023(2) -0.0038(18) -0.0017(17) -0.0039(18)
C39 0.027(2) 0.023(2) 0.022(2) -0.0032(18) -0.0063(18) -0.0079(18)
C40 0.024(2) 0.026(2) 0.032(3) -0.005(2) 0.0056(19) -0.0006(19)
C41 0.026(2) 0.024(2) 0.022(2) -0.0048(18) -0.0033(18) -0.0005(18)
C42 0.031(2) 0.027(2) 0.022(2) -0.0062(18) -0.0020(18) -0.0117(19)
C43 0.021(2) 0.027(2) 0.026(2) -0.0064(19) -0.0011(18) -0.0009(18)
C44 0.023(2) 0.029(2) 0.029(2) -0.009(2) -0.0033(18) -0.0013(19)
C45 0.025(2) 0.028(2) 0.016(2) -0.0055(18) -0.0001(17) -0.0065(18)
C46 0.048(3) 0.029(3) 0.020(2) -0.0084(19) -0.006(2) -0.010(2)
C47 0.027(2) 0.027(2) 0.020(2) -0.0078(18) -0.0004(18) -0.0048(18)
C48 0.041(3) 0.023(2) 0.024(2) -0.0060(19) -0.002(2) -0.009(2)
C49 0.026(2) 0.029(2) 0.022(2) -0.0110(19) 0.0001(18) -0.0069(19)
C50 0.035(4) 0.088(6) 0.183(10) -0.092(7) -0.049(5) 0.018(4)
C51 0.089(6) 0.077(5) 0.035(3) 0.005(3) -0.004(3) -0.040(4)
C52 0.100(6) 0.070(5) 0.039(4) -0.003(3) 0.006(4) -0.032(4)
C53 0.063(4) 0.038(3) 0.074(5) -0.031(3) -0.001(3) -0.004(3)

loop_
_atom_type_symbol
_atom_type_description
_atom_type_scat_dispersion_real
_atom_type_scat_dispersion_imag
_atom_type_scat_source
C C 0.0033 0.0016 'International Tables Vol C Tables 4.2.6.8 and 6.1.1.4'
H H 0.0000 0.0000 'International Tables Vol C Tables 4.2.6.8 and 6.1.1.4'
N N 0.0061 0.0033 'International Tables Vol C Tables 4.2.6.8 and 6.1.1.4'
O O 0.0106 0.0060 'International Tables Vol C Tables 4.2.6.8 and 6.1.1.4'
Mg Mg 0.0486 0.0363 'International Tables Vol C Tables 4.2.6.8 and 6.1.1.4'

loop_
_geom_angle_atom_site_label_1
_geom_angle_atom_site_label_2
_geom_angle_atom_site_label_3
_geom_angle
_geom_angle_site_symmetry_1
_geom_angle_site_symmetry_3
O8 Mg1 O1 92.94(15) . .
O8 Mg1 O7 94.59(14) . 2_637
O1 Mg1 O7 88.83(14) . 2_637
O8 Mg1 O5 86.25(14) . 2_746
O1 Mg1 O5 95.40(14) . 2_746
O7 Mg1 O5 175.64(15) 2_637 2_746
O8 Mg1 O3 175.06(15) . 1_656
O1 Mg1 O3 91.57(14) . 1_656
O7 Mg1 O3 87.49(14) 2_637 1_656
O5 Mg1 O3 91.34(14) 2_746 1_656
O8 Mg1 O4 116.51(14) . 1_656
O1 Mg1 O4 150.51(13) . 1_656
O7 Mg1 O4 87.55(13) 2_637 1_656
O5 Mg1 O4 88.25(13) 2_746 1_656
O3 Mg1 O4 59.04(12) 1_656 1_656
O8 Mg1 C20 146.15(16) . 1_656
O1 Mg1 C20 120.90(15) . 1_656
O7 Mg1 C20 86.32(14) 2_637 1_656
O5 Mg1 C20 90.60(14) 2_746 1_656
O3 Mg1 C20 29.42(13) 1_656 1_656
O4 Mg1 C20 29.64(13) 1_656 1_656
O6 Mg2 O6 180.0(2) 2_755 .
O6 Mg2 O1W 89.88(12) 2_755 2_755
O6 Mg2 O1W 90.12(12) . 2_755
O6 Mg2 O1W 90.12(12) 2_755 .
O6 Mg2 O1W 89.88(12) . .
O1W Mg2 O1W 180.00(17) 2_755 .
O6 Mg2 O4 94.54(13) 2_755 2_645
O6 Mg2 O4 85.46(13) . 2_645
O1W Mg2 O4 88.70(12) 2_755 2_645
O1W Mg2 O4 91.30(12) . 2_645
O6 Mg2 O4 85.46(13) 2_755 1_665
O6 Mg2 O4 94.54(13) . 1_665
O1W Mg2 O4 91.30(12) 2_755 1_665
O1W Mg2 O4 88.70(12) . 1_665
O4 Mg2 O4 180.00(19) 2_645 1_665
C50 O1 Mg1 140.2(4) . .
Mg2 O1W H3A 125.1 . .
Mg2 O1W H2A 109.6 . .
H3A O1W H2A 125.3 . .
C20 O3 Mg1 96.8(3) . 1_454
C20 O4 Mg2 147.2(3) . 1_445
C20 O4 Mg1 81.9(3) . 1_454
Mg2 O4 Mg1 114.14(13) 1_445 1_454
C13 O5 Mg1 119.7(3) . 2_746
C13 O6 Mg2 135.8(3) . .
C22 O7 Mg1 133.1(3) . 2_637
C22 O8 Mg1 151.9(3) . .
C36 N1 C24 119.8(4) . .
C36 N1 C39 119.8(4) . .
C24 N1 C39 119.2(4) . .
C50 N2 C53 148.4(13) . .
C50 N2 C51 98.7(9) . .
C53 N2 C51 112.6(8) . .
C26 C8 C9 121.1(4) . .
C26 C8 H8A 119.4 . .
C9 C8 H8A 119.4 . .
C12 C9 C8 118.6(4) . .
C12 C9 C22 121.0(4) . .
C8 C9 C22 120.4(4) . .
C12 C10 C14 120.6(4) . .
C12 C10 H10A 119.7 . .
C14 C10 H10A 119.7 . .
C10 C12 C9 120.7(4) . .
C10 C12 H12A 119.6 . .
C9 C12 H12A 119.6 . .
O5 C13 O6 125.7(4) . .
O5 C13 C19 118.8(4) . .
O6 C13 C19 115.6(4) . .
C10 C14 C26 118.3(4) . .
C10 C14 C45 121.1(4) . .
C26 C14 C45 120.5(4) . .
C34 C15 C16 119.8(4) . .
C34 C15 H15A 120.1 . .
C16 C15 H15A 120.1 . .
C15 C16 C43 119.0(4) . .
C15 C16 C21 120.7(4) . .
C43 C16 C21 120.0(4) . .
C38 C17 C33 117.1(4) . .
C38 C17 C29 121.6(4) . .
C33 C17 C29 121.3(4) . .
C44 C18 C29 121.2(4) . .
C44 C18 H18A 119.4 . .
C29 C18 H18A 119.4 . .
C44 C19 C30 119.0(4) . .
C44 C19 C13 121.4(4) . .
C30 C19 C13 119.6(4) . .
O3 C20 O4 122.2(4) . .
O3 C20 C23 117.1(4) . .
O4 C20 C23 120.7(4) . .
O3 C20 Mg1 53.8(2) . 1_454
O4 C20 Mg1 68.5(2) . 1_454
C23 C20 Mg1 170.2(3) . 1_454
C27 C21 C28 118.0(4) . .
C27 C21 C16 122.0(4) . .
C28 C21 C16 119.8(4) . .
O8 C22 O7 126.0(4) . .
O8 C22 C9 116.7(4) . .
O7 C22 C9 117.2(4) . .
C35 C23 C34 120.1(4) . .
C35 C23 C20 121.2(4) . .
C34 C23 C20 118.7(4) . .
C37 C24 C41 118.4(4) . .
C37 C24 N1 119.8(4) . .
C41 C24 N1 121.8(4) . .
C8 C26 C14 120.5(4) . .
C8 C26 H26A 119.8 . .
C14 C26 H26A 119.8 . .
C47 C27 C21 120.7(4) . .
C47 C27 H27A 119.7 . .
C21 C27 H27A 119.7 . .
C32 C28 C21 121.8(4) . .
C32 C28 H28A 119.1 . .
C21 C28 H28A 119.1 . .
C40 C29 C18 118.5(4) . .
C40 C29 C17 118.5(4) . .
C18 C29 C17 122.9(4) . .
C40 C30 C19 121.2(4) . .
C40 C30 H30A 119.4 . .
C19 C30 H30A 119.4 . .
C28 C32 C39 119.2(4) . .
C28 C32 H32A 120.4 . .
C39 C32 H32A 120.4 . .
C37 C33 C17 121.7(4) . .
C37 C33 H33A 119.1 . .
C17 C33 H33A 119.1 . .
C15 C34 C23 120.5(4) . .
C15 C34 H34A 119.7 . .
C23 C34 H34A 119.7 . .
C43 C35 C23 119.4(4) . .
C43 C35 H35A 120.3 . .
C23 C35 H35A 120.3 . .
C46 C36 C42 119.1(4) . .
C46 C36 N1 120.3(4) . .
C42 C36 N1 120.5(4) . .
C33 C37 C24 120.5(4) . .
C33 C37 H37A 119.8 . .
C24 C37 H37A 119.8 . .
C41 C38 C17 121.4(4) . .
C41 C38 H38A 119.3 . .
C17 C38 H38A 119.3 . .
C47 C39 C32 120.0(4) . .
C47 C39 N1 120.3(4) . .
C32 C39 N1 119.7(4) . .
C30 C40 C29 120.3(4) . .
C30 C40 H40A 119.8 . .
C29 C40 H40A 119.8 . .
C38 C41 C24 120.7(4) . .
C38 C41 H41A 119.6 . .
C24 C41 H41A 119.6 . .
C49 C42 C36 119.9(4) . .
C49 C42 H42A 120.0 . .
C36 C42 H42A 120.0 . .
C35 C43 C16 120.9(4) . .
C35 C43 H43A 119.6 . .
C16 C43 H43A 119.6 . .
C18 C44 C19 119.6(4) . .
C18 C44 H44A 120.2 . .
C19 C44 H44A 120.2 . .
C48 C45 C49 118.4(4) . .
C48 C45 C14 121.3(4) . .
C49 C45 C14 120.3(4) . .
C48 C46 C36 120.6(4) . .
C48 C46 H46A 119.7 . .
C36 C46 H46A 119.7 . .
C27 C47 C39 120.1(4) . .
C27 C47 H47A 120.0 . .
C39 C47 H47A 120.0 . .
C46 C48 C45 120.5(4) . .
C46 C48 H48A 119.8 . .
C45 C48 H48A 119.8 . .
C42 C49 C45 121.5(4) . .
C42 C49 H49A 119.2 . .
C45 C49 H49A 119.2 . .
N2 C50 O1 146.7(13) . .
N2 C50 C52 100.0(10) . .
O1 C50 C52 112.9(8) . .
N2 C51 H51A 109.5 . .
N2 C51 H51B 109.5 . .
H51A C51 H51B 109.5 . .
N2 C51 H51C 109.5 . .
H51A C51 H51C 109.5 . .
H51B C51 H51C 109.5 . .
C50 C52 H52A 109.5 . .
C50 C52 H52B 109.5 . .
H52A C52 H52B 109.5 . .
C50 C52 H52C 109.5 . .
H52A C52 H52C 109.5 . .
H52B C52 H52C 109.5 . .
N2 C53 H53A 109.5 . .
N2 C53 H53B 109.5 . .
H53A C53 H53B 109.5 . .
N2 C53 H53C 109.5 . .
H53A C53 H53C 109.5 . .
H53B C53 H53C 109.5 . .

loop_
_geom_bond_atom_site_label_1
_geom_bond_atom_site_label_2
_geom_bond_distance
_geom_bond_site_symmetry_2
Mg1 O8 2.001(3) .
Mg1 O1 2.064(3) .
Mg1 O7 2.074(3) 2_637
Mg1 O5 2.080(3) 2_746
Mg1 O3 2.092(3) 1_656
Mg1 O4 2.419(4) 1_656
Mg1 C20 2.575(5) 1_656
Mg2 O6 1.997(3) 2_755
Mg2 O6 1.997(3) .
Mg2 O1W 2.107(3) 2_755
Mg2 O1W 2.107(3) .
Mg2 O4 2.178(3) 2_645
Mg2 O4 2.178(3) 1_665
O1 C50 1.211(8) .
O1W H3A 0.9000 .
O1W H2A 0.8201 .
O3 C20 1.274(6) .
O3 Mg1 2.092(3) 1_454
O4 C20 1.286(5) .
O4 Mg2 2.178(3) 1_445
O4 Mg1 2.419(4) 1_454
O5 C13 1.265(5) .
O5 Mg1 2.080(3) 2_746
O6 C13 1.288(5) .
O7 C22 1.266(5) .
O7 Mg1 2.074(3) 2_637
O8 C22 1.265(5) .
N1 C36 1.414(6) .
N1 C24 1.421(6) .
N1 C39 1.428(5) .
N2 C50 1.104(11) .
N2 C53 1.450(8) .
N2 C51 1.725(13) .
C8 C26 1.367(6) .
C8 C9 1.401(6) .
C8 H8A 0.9300 .
C9 C12 1.395(6) .
C9 C22 1.496(6) .
C10 C12 1.374(6) .
C10 C14 1.406(6) .
C10 H10A 0.9300 .
C12 H12A 0.9300 .
C13 C19 1.510(6) .
C14 C26 1.407(6) .
C14 C45 1.482(6) .
C15 C34 1.391(6) .
C15 C16 1.412(6) .
C15 H15A 0.9300 .
C16 C43 1.427(6) .
C16 C21 1.485(6) .
C17 C38 1.397(6) .
C17 C33 1.418(6) .
C17 C29 1.491(6) .
C18 C44 1.388(7) .
C18 C29 1.432(6) .
C18 H18A 0.9300 .
C19 C44 1.408(6) .
C19 C30 1.416(6) .
C20 C23 1.515(6) .
C20 Mg1 2.575(5) 1_454
C21 C27 1.413(6) .
C21 C28 1.414(6) .
C23 C35 1.404(6) .
C23 C34 1.410(6) .
C24 C37 1.398(6) .
C24 C41 1.405(6) .
C26 H26A 0.9300 .
C27 C47 1.395(6) .
C27 H27A 0.9300 .
C28 C32 1.388(6) .
C28 H28A 0.9300 .
C29 C40 1.397(6) .
C30 C40 1.387(7) .
C30 H30A 0.9300 .
C32 C39 1.408(6) .
C32 H32A 0.9300 .
C33 C37 1.383(6) .
C33 H33A 0.9300 .
C34 H34A 0.9300 .
C35 C43 1.387(6) .
C35 H35A 0.9300 .
C36 C46 1.399(7) .
C36 C42 1.408(6) .
C37 H37A 0.9300 .
C38 C41 1.392(6) .
C38 H38A 0.9300 .
C39 C47 1.407(6) .
C40 H40A 0.9300 .
C41 H41A 0.9300 .
C42 C49 1.374(6) .
C42 H42A 0.9300 .
C43 H43A 0.9300 .
C44 H44A 0.9300 .
C45 C48 1.401(6) .
C45 C49 1.405(6) .
C46 C48 1.388(7) .
C46 H46A 0.9300 .
C47 H47A 0.9300 .
C48 H48A 0.9300 .
C49 H49A 0.9300 .
C50 C52 1.720(13) .
C51 H51A 0.9600 .
C51 H51B 0.9600 .
C51 H51C 0.9600 .
C52 H52A 0.9600 .
C52 H52B 0.9600 .
C52 H52C 0.9600 .
C53 H53A 0.9600 .
C53 H53B 0.9600 .
C53 H53C 0.9600 .

loop_
_platon_squeeze_void_nr
_platon_squeeze_void_average_x
_platon_squeeze_void_average_y
_platon_squeeze_void_average_z
_platon_squeeze_void_volume
_platon_squeeze_void_count_electrons
1 0.000 -0.073 0.500 416.4 75.0
